data_7134571
loop_
_publ_author_name
'Smith, Lydia G.'
'Di Leva, Dalila'
'Shaw, Lloyd A.'
'Hughes, Eric'
'Kenwright, Alan M.'
'Beeby, Andrew'
'Wilson, Mark R.'
'Mahon, Clare S.'

_publ_section_title
;
 An unexpected chlorination of an organic sunscreen
;
_journal_issue 51
_journal_name_full 'Chemical Communications'
_journal_page_first 9314
_journal_page_last 9317
_journal_paper_doi 10.1039/D5CC01593F
_journal_volume 61
_journal_year 2025
_chemical_absolute_configuration unk
_chemical_formula_moiety 'C22 H27 N O4'
_chemical_formula_sum 'C22 H27 N O4'
_chemical_formula_weight 369.464
_space_group_crystal_system orthorhombic
_space_group_IT_number 19
_space_group_name_Hall 'P 2ac 2ab'
_space_group_name_H-M_alt 'P 21 21 21'
_symmetry_Int_Tables_number 19
_audit_creation_date 2024-12-18
_audit_creation_method
;
Olex2 1.5-beta
(compiled 2024.02.16 svn.r378c4104 for OlexSys, GUI svn.r6928)
;
_audit_update_record
;
2024-12-18 deposited with the CCDC.	2025-05-20 downloaded from the CCDC.
;
_cell_angle_alpha 90
_cell_angle_beta 90
_cell_angle_gamma 90
_cell_formula_units_Z 4
_cell_length_a 7.9888(3)
_cell_length_b 9.7763(4)
_cell_length_c 26.1295(10)
_cell_measurement_reflns_used 9822
_cell_measurement_temperature 120.00
_cell_measurement_theta_max 31.93
_cell_measurement_theta_min 2.22
_cell_volume 2040.74(14)
_computing_cell_refinement 'SAINT v8.40A (Bruker AXS, 2019)'
_computing_data_collection 'APEX4 v.2022.10_0 (Bruker AXS, 2022)'
_computing_data_reduction 'SAINT v8.40A (Bruker AXS, 2019)'
_computing_molecular_graphics 'Olex2 1.5-beta (Dolomanov et al., 2009)'
_computing_publication_material 'Olex2 1.5-beta (Dolomanov et al., 2009)'
_computing_structure_refinement 'olex2.refine 1.5-beta (Bourhis et al., 2015)'
_computing_structure_solution 'XS (Sheldrick, 2008)'
_diffrn_ambient_temperature 120.00
_diffrn_detector_area_resol_mean 54.4
_diffrn_detector_type 'CPA sensor'
_diffrn_measured_fraction_theta_full 0.9925
_diffrn_measured_fraction_theta_max 0.9957
_diffrn_measurement_device 'Bruker D8 Venture'
_diffrn_measurement_device_type '3-circle diffractometer'
_diffrn_measurement_method '\w- and \f-scan'
_diffrn_radiation_type 'Mo K\a'
_diffrn_radiation_wavelength 0.71073
_diffrn_reflns_av_R_equivalents 0.0516
_diffrn_reflns_av_unetI/netI 0.0340
_diffrn_reflns_Laue_measured_fraction_full 0.9925
_diffrn_reflns_Laue_measured_fraction_max 0.9957
_diffrn_reflns_limit_h_max 12
_diffrn_reflns_limit_h_min -12
_diffrn_reflns_limit_k_max 15
_diffrn_reflns_limit_k_min -15
_diffrn_reflns_limit_l_max 40
_diffrn_reflns_limit_l_min -40
_diffrn_reflns_number 59703
_diffrn_reflns_point_group_measured_fraction_full 0.9946
_diffrn_reflns_point_group_measured_fraction_max 0.9969
_diffrn_reflns_theta_full 25.2417
_diffrn_reflns_theta_max 31.00
_diffrn_reflns_theta_min 2.22
_diffrn_source_current 1.4
_diffrn_source_power 0.07
_diffrn_source_voltage 50.0
_exptl_absorpt_coefficient_mu 0.082
_exptl_absorpt_correction_T_max 0.7465
_exptl_absorpt_correction_T_min 0.7046
_exptl_absorpt_correction_type multi-scan
_exptl_absorpt_process_details
;
SADABS-2016/2 (Bruker,2016/2) was used for absorption correction.
wR2(int) was 0.0773 before and 0.0536 after correction.
The Ratio of minimum to maximum transmission is 0.9439.
The \l/2 correction factor is Not present.
;
_exptl_crystal_colour 'dull light yellow'
_exptl_crystal_colour_lustre dull
_exptl_crystal_colour_modifier light
_exptl_crystal_colour_primary yellow
_exptl_crystal_density_diffrn 1.203
_exptl_crystal_description block
_exptl_crystal_F_000 792.514
_exptl_crystal_size_max 0.37
_exptl_crystal_size_mid 0.31
_exptl_crystal_size_min 0.23
_refine_diff_density_max 0.2994
_refine_diff_density_min -0.2424
_refine_diff_density_rms 0.0445
_refine_ls_abs_structure_details 'Hooft, R.W.W., Straver, L.H., Spek, A.L. (2010). J. Appl. Cryst., 43, 665-668.'
_refine_ls_abs_structure_Flack 0.2(2)
_refine_ls_d_res_high 0.6901
_refine_ls_d_res_low 9.1564
_refine_ls_goodness_of_fit_ref 1.0409
_refine_ls_hydrogen_treatment constr
_refine_ls_matrix_type full
_refine_ls_number_constraints 42
_refine_ls_number_parameters 248
_refine_ls_number_reflns 6495
_refine_ls_number_restraints 0
_refine_ls_restrained_S_all 1.0409
_refine_ls_R_factor_all 0.0482
_refine_ls_R_factor_gt 0.0440
_refine_ls_shift/su_max 0.0003
_refine_ls_shift/su_mean 0.0000
_refine_ls_structure_factor_coef Fsqd
_refine_ls_weighting_details 'w=1/[\s^2^(Fo^2^)+(0.0479P)^2^+0.5208P] where P=(Fo^2^+2Fc^2^)/3'
_refine_ls_weighting_scheme calc
_refine_ls_wR_factor_gt 0.1029
_refine_ls_wR_factor_ref 0.1054
_reflns_Friedel_coverage 0.999
_reflns_limit_h_max 11
_reflns_limit_h_min -11
_reflns_limit_k_max 14
_reflns_limit_k_min -14
_reflns_limit_l_max 37
_reflns_limit_l_min -37
_reflns_number_gt 6057
_reflns_number_total 6495
_reflns_threshold_expression I>=2u(I)
_cod_data_source_file d5cc01593f3.cif
_cod_data_source_block 23srv199
_cod_depositor_comments 'Adding full bibliography for 7134571--7134572.cif.'
_cod_original_sg_symbol_Hall ' P 2ac 2ab'
_cod_database_code 7134571
_computing_bruker_data_scaling 'SADABS V2012/1 (Bruker AXS Inc.)'
_olex2_refinement_description
;
1. Fixed Uiso
 At 1.2 times of:
  All C(H) groups, All C(H,H) groups
 At 1.5 times of:
  All C(H,H,H) groups
2.a Secondary CH2 refined with riding coordinates:
 C15(H15a,H15b), C17(H17a,H17b), C19(H19a,H19b), C21(H21a,H21b)
2.b Aromatic/amide H refined with riding coordinates:
 C3(H3), C5(H5), C6(H6), C10(H10), C11(H11), C12(H12), C13(H13)
2.c Idealised Me refined as rotating group:
 C16(H16a,H16b,H16c), C18(H18a,H18b,H18c), C20(H20a,H20b,H20c), C22(H22a,H22b,
 H22c)
;
_olex2_submission_original_sample_id 'ethyl 2-(4-(diethylamino)-2-ethoxybenzoyl)benzoate '
_olex2_submission_special_instructions 'No special instructions were received'

loop_
_space_group_symop_id
_space_group_symop_operation_xyz
1 x,y,z
2 x+1/2,-y+1/2,-z
3 -x,y+1/2,-z+1/2
4 -x+1/2,-y,z+1/2

loop_
_atom_site_label
_atom_site_type_symbol
_atom_site_fract_x
_atom_site_fract_y
_atom_site_fract_z
_atom_site_U_iso_or_equiv
_atom_site_adp_type
_atom_site_occupancy
_atom_site_refinement_flags_posn
O1 O 0.18637(11) 0.23986(9) 0.34503(3) 0.02083(18) Uani 1.000000 .
O2 O -0.29622(11) 0.33731(10) 0.38578(4) 0.0305(2) Uani 1.000000 .
O3 O -0.1454(2) -0.09270(11) 0.43129(5) 0.0504(4) Uani 1.000000 .
O4 O -0.07822(14) 0.12784(10) 0.44005(4) 0.0299(2) Uani 1.000000 .
N1 N 0.37147(13) 0.68782(11) 0.39782(4) 0.0221(2) Uani 1.000000 .
C1 C -0.01162(14) 0.39666(12) 0.37752(4) 0.0164(2) Uani 1.000000 .
C2 C 0.15626(14) 0.36586(12) 0.36511(4) 0.0160(2) Uani 1.000000 .
C3 C 0.28332(14) 0.46012(12) 0.37311(4) 0.0171(2) Uani 1.000000 .
H3 H 0.39557(14) 0.43578(12) 0.36530(4) 0.0206(2) Uiso 1.000000 R
C4 C 0.24838(14) 0.59216(12) 0.39275(4) 0.0171(2) Uani 1.000000 .
C5 C 0.08084(15) 0.62172(12) 0.40686(5) 0.0196(2) Uani 1.000000 .
H5 H 0.05328(15) 0.70799(12) 0.42131(5) 0.0235(3) Uiso 1.000000 R
C6 C -0.04106(14) 0.52509(12) 0.39952(5) 0.0196(2) Uani 1.000000 .
H6 H -0.15194(14) 0.54642(12) 0.40997(5) 0.0235(3) Uiso 1.000000 R
C7 C -0.15704(15) 0.30723(12) 0.36979(5) 0.0194(2) Uani 1.000000 .
C8 C -0.14272(15) 0.18043(13) 0.33719(5) 0.0204(2) Uani 1.000000 .
C9 C -0.13068(15) 0.04795(13) 0.35710(5) 0.0216(2) Uani 1.000000 .
C10 C -0.12711(18) -0.06417(14) 0.32376(6) 0.0291(3) Uani 1.000000 .
H10 H -0.11816(18) -0.15410(14) 0.33726(6) 0.0349(3) Uiso 1.000000 R
C11 C -0.13646(19) -0.04528(17) 0.27148(6) 0.0347(3) Uani 1.000000 .
H11 H -0.13248(19) -0.12178(17) 0.24910(6) 0.0417(4) Uiso 1.000000 R
C12 C -0.1517(2) 0.08568(18) 0.25180(5) 0.0356(3) Uani 1.000000 .
H12 H -0.1595(2) 0.09895(18) 0.21586(5) 0.0427(4) Uiso 1.000000 R
C13 C -0.15544(18) 0.19759(15) 0.28448(5) 0.0283(3) Uani 1.000000 .
H13 H -0.16685(18) 0.28701(15) 0.27068(5) 0.0340(3) Uiso 1.000000 R
C14 C -0.11967(17) 0.01848(13) 0.41291(5) 0.0256(3) Uani 1.000000 .
C15 C -0.0726(2) 0.11507(16) 0.49526(5) 0.0338(3) Uani 1.000000 .
H15a H -0.1742(2) 0.06808(16) 0.50800(5) 0.0406(4) Uiso 1.000000 R
H15b H 0.0269(2) 0.06184(16) 0.50589(5) 0.0406(4) Uiso 1.000000 R
C16 C -0.0637(3) 0.25787(19) 0.51600(6) 0.0414(4) Uani 1.000000 .
H16a H -0.0524(19) 0.25455(19) 0.55332(8) 0.0621(6) Uiso 1.000000 GR
H16b H 0.0333(11) 0.3050(5) 0.5013(4) 0.0621(6) Uiso 1.000000 GR
H16c H -0.1661(9) 0.3074(5) 0.5069(5) 0.0621(6) Uiso 1.000000 GR
C17 C 0.35138(16) 0.20712(13) 0.32684(5) 0.0216(2) Uani 1.000000 .
H17a H 0.38949(16) 0.27627(13) 0.30173(5) 0.0259(3) Uiso 1.000000 R
H17b H 0.43184(16) 0.20483(13) 0.35564(5) 0.0259(3) Uiso 1.000000 R
C18 C 0.33911(19) 0.06807(13) 0.30194(5) 0.0273(3) Uani 1.000000 .
H18a H 0.2919(13) 0.0025(3) 0.32636(15) 0.0410(4) Uiso 1.000000 GR
H18b H 0.2666(11) 0.0738(3) 0.2718(3) 0.0410(4) Uiso 1.000000 GR
H18c H 0.4509(3) 0.0377(5) 0.2915(4) 0.0410(4) Uiso 1.000000 GR
C19 C 0.54464(15) 0.65585(14) 0.38546(5) 0.0247(3) Uani 1.000000 .
H19a H 0.61902(15) 0.72018(14) 0.40387(5) 0.0297(3) Uiso 1.000000 R
H19b H 0.57057(15) 0.56228(14) 0.39758(5) 0.0297(3) Uiso 1.000000 R
C20 C 0.5807(2) 0.66468(18) 0.32848(6) 0.0367(3) Uani 1.000000 .
H20a H 0.6978(5) 0.6401(13) 0.32211(8) 0.0551(5) Uiso 1.000000 GR
H20b H 0.5072(12) 0.6014(10) 0.31001(8) 0.0551(5) Uiso 1.000000 GR
H20c H 0.5603(16) 0.7583(4) 0.31655(12) 0.0551(5) Uiso 1.000000 GR
C21 C 0.33671(17) 0.82601(13) 0.41609(5) 0.0243(2) Uani 1.000000 .
H21a H 0.41991(17) 0.88971(13) 0.40125(5) 0.0292(3) Uiso 1.000000 R
H21b H 0.22457(17) 0.85435(13) 0.40396(5) 0.0292(3) Uiso 1.000000 R
C22 C 0.3423(3) 0.83699(17) 0.47406(6) 0.0407(4) Uani 1.000000 .
H22a H 0.2578(13) 0.7763(11) 0.48898(6) 0.0611(6) Uiso 1.000000 GR
H22b H 0.4536(6) 0.8102(14) 0.48631(7) 0.0611(6) Uiso 1.000000 GR
H22c H 0.3193(18) 0.9316(4) 0.48430(7) 0.0611(6) Uiso 1.000000 GR

loop_
_atom_site_aniso_label
_atom_site_aniso_U_11
_atom_site_aniso_U_22
_atom_site_aniso_U_33
_atom_site_aniso_U_12
_atom_site_aniso_U_13
_atom_site_aniso_U_23
O1 0.0167(4) 0.0174(4) 0.0284(4) -0.0007(3) 0.0026(3) -0.0057(3)
O2 0.0170(4) 0.0285(5) 0.0460(6) -0.0030(4) 0.0044(4) -0.0094(4)
O3 0.0909(11) 0.0209(5) 0.0393(6) 0.0023(6) 0.0053(7) 0.0048(4)
O4 0.0416(6) 0.0278(5) 0.0202(4) -0.0086(4) -0.0006(4) 0.0014(4)
N1 0.0185(4) 0.0186(5) 0.0292(5) -0.0034(4) -0.0014(4) -0.0047(4)
C1 0.0150(5) 0.0167(5) 0.0175(5) -0.0014(4) -0.0012(4) -0.0006(4)
C2 0.0169(5) 0.0164(5) 0.0147(4) -0.0002(4) -0.0010(4) -0.0008(4)
C3 0.0151(5) 0.0186(5) 0.0176(5) -0.0007(4) -0.0007(4) -0.0017(4)
C4 0.0171(5) 0.0188(5) 0.0155(5) -0.0018(4) -0.0027(4) -0.0005(4)
C5 0.0193(5) 0.0178(5) 0.0215(5) 0.0002(4) -0.0010(4) -0.0044(4)
C6 0.0148(5) 0.0210(5) 0.0229(5) 0.0014(4) -0.0005(4) -0.0023(4)
C7 0.0183(5) 0.0186(5) 0.0213(5) -0.0024(4) -0.0010(4) -0.0000(4)
C8 0.0156(5) 0.0231(5) 0.0226(5) -0.0048(4) -0.0002(4) -0.0032(4)
C9 0.0183(5) 0.0208(5) 0.0258(6) -0.0033(4) 0.0025(5) -0.0051(4)
C10 0.0259(6) 0.0234(6) 0.0380(7) -0.0053(5) 0.0020(6) -0.0104(5)
C11 0.0295(7) 0.0390(8) 0.0357(7) -0.0073(6) -0.0004(6) -0.0207(6)
C12 0.0328(7) 0.0502(9) 0.0238(6) -0.0098(7) -0.0030(6) -0.0109(6)
C13 0.0273(6) 0.0340(7) 0.0236(6) -0.0078(6) -0.0027(5) -0.0008(5)
C14 0.0270(6) 0.0201(5) 0.0298(6) 0.0044(5) 0.0028(5) -0.0008(5)
C15 0.0432(8) 0.0369(8) 0.0214(6) 0.0051(7) -0.0027(6) 0.0047(5)
C16 0.0563(10) 0.0443(9) 0.0236(6) -0.0047(8) -0.0050(7) -0.0034(6)
C17 0.0177(5) 0.0227(5) 0.0242(5) 0.0019(4) 0.0020(5) -0.0045(4)
C18 0.0335(7) 0.0219(6) 0.0266(6) 0.0030(5) 0.0056(5) -0.0038(5)
C19 0.0166(5) 0.0250(6) 0.0327(6) -0.0050(5) -0.0014(5) -0.0054(5)
C20 0.0301(7) 0.0435(9) 0.0367(8) -0.0133(7) 0.0077(6) -0.0050(7)
C21 0.0262(6) 0.0160(5) 0.0308(6) -0.0036(5) -0.0049(5) -0.0016(4)
C22 0.0563(10) 0.0328(7) 0.0332(7) 0.0015(8) -0.0096(7) -0.0137(6)

loop_
_atom_type_symbol
_atom_type_scat_dispersion_real
_atom_type_scat_dispersion_imag
_atom_type_scat_Cromer_Mann_a1
_atom_type_scat_Cromer_Mann_a2
_atom_type_scat_Cromer_Mann_a3
_atom_type_scat_Cromer_Mann_a4
_atom_type_scat_Cromer_Mann_b1
_atom_type_scat_Cromer_Mann_b2
_atom_type_scat_Cromer_Mann_b3
_atom_type_scat_Cromer_Mann_b4
_atom_type_scat_Cromer_Mann_c
_atom_type_scat_source
_atom_type_scat_dispersion_source
C 0.00313 0.00162 2.31000 1.02000 1.58860 0.86500 20.84390 10.20750 0.56870 51.65120 0.21560 'International Tables Volume C Table 6.1.1.4 (pp. 500-502)' 'Brennan, Cowan, Rev. Sci. Instrum., 1992, 63, 850'
H 0.00000 0.00000 0.49300 0.32291 0.14019 0.04081 10.51090 26.12570 3.14236 57.79970 0.00304 'International Tables Volume C Table 6.1.1.4 (pp. 500-502)' 'Brennan, Cowan, Rev. Sci. Instrum., 1992, 63, 850'
N 0.00612 0.00332 12.21260 3.13220 2.01250 1.16630 0.00570 9.89330 28.99750 0.58260 -11.52900 'International Tables Volume C Table 6.1.1.4 (pp. 500-502)' 'Brennan, Cowan, Rev. Sci. Instrum., 1992, 63, 850'
O 0.01085 0.00610 3.04850 2.28680 1.54630 0.86700 13.27710 5.70110 0.32390 32.90890 0.25080 'International Tables Volume C Table 6.1.1.4 (pp. 500-502)' 'Brennan, Cowan, Rev. Sci. Instrum., 1992, 63, 850'

loop_
_geom_angle_atom_site_label_1
_geom_angle_atom_site_label_2
_geom_angle_atom_site_label_3
_geom_angle
_geom_angle_site_symmetry_1
_geom_angle_site_symmetry_3
_geom_angle_publ_flag
C17 O1 C2 119.43(9) . . ?
C15 O4 C14 118.10(11) . . ?
C19 N1 C4 121.13(10) . . ?
C21 N1 C4 121.97(11) . . ?
C21 N1 C19 116.90(10) . . ?
C6 C1 C2 116.41(10) . . ?
C7 C1 C2 126.37(10) . . ?
C7 C1 C6 117.22(10) . . ?
C1 C2 O1 116.71(10) . . ?
C3 C2 O1 122.04(10) . . ?
C3 C2 C1 121.25(10) . . ?
H3 C3 C2 119.48(7) . . ?
C4 C3 C2 121.05(10) . . ?
C4 C3 H3 119.48(6) . . ?
C3 C4 N1 121.19(10) . . ?
C5 C4 N1 121.05(11) . . ?
C5 C4 C3 117.76(10) . . ?
H5 C5 C4 120.20(7) . . ?
C6 C5 C4 119.60(11) . . ?
C6 C5 H5 120.20(7) . . ?
C5 C6 C1 123.78(11) . . ?
H6 C6 C1 118.11(6) . . ?
H6 C6 C5 118.11(7) . . ?
C1 C7 O2 121.94(11) . . ?
C8 C7 O2 117.34(11) . . ?
C8 C7 C1 120.47(10) . . ?
C9 C8 C7 123.78(11) . . ?
C13 C8 C7 117.03(12) . . ?
C13 C8 C9 119.00(12) . . ?
C10 C9 C8 119.65(12) . . ?
C14 C9 C8 123.19(11) . . ?
C14 C9 C10 117.16(12) . . ?
H10 C10 C9 119.68(9) . . ?
C11 C10 C9 120.65(14) . . ?
C11 C10 H10 119.68(9) . . ?
H11 C11 C10 120.14(9) . . ?
C12 C11 C10 119.72(13) . . ?
C12 C11 H11 120.14(8) . . ?
H12 C12 C11 119.94(8) . . ?
C13 C12 C11 120.13(13) . . ?
C13 C12 H12 119.94(9) . . ?
C12 C13 C8 120.83(14) . . ?
H13 C13 C8 119.59(8) . . ?
H13 C13 C12 119.59(9) . . ?
O4 C14 O3 123.84(13) . . ?
C9 C14 O3 123.66(13) . . ?
C9 C14 O4 112.50(11) . . ?
H15a C15 O4 110.46(8) . . ?
H15b C15 O4 110.46(8) . . ?
H15b C15 H15a 108.7 . . ?
C16 C15 O4 106.33(12) . . ?
C16 C15 H15a 110.46(10) . . ?
C16 C15 H15b 110.46(10) . . ?
H16a C16 C15 109.5 . . ?
H16b C16 C15 109.5 . . ?
H16b C16 H16a 109.5 . . ?
H16c C16 C15 109.5 . . ?
H16c C16 H16a 109.5 . . ?
H16c C16 H16b 109.5 . . ?
H17a C17 O1 110.44(7) . . ?
H17b C17 O1 110.44(6) . . ?
H17b C17 H17a 108.6 . . ?
C18 C17 O1 106.46(10) . . ?
C18 C17 H17a 110.44(7) . . ?
C18 C17 H17b 110.44(7) . . ?
H18a C18 C17 109.5 . . ?
H18b C18 C17 109.5 . . ?
H18b C18 H18a 109.5 . . ?
H18c C18 C17 109.5 . . ?
H18c C18 H18a 109.5 . . ?
H18c C18 H18b 109.5 . . ?
H19a C19 N1 109.06(6) . . ?
H19b C19 N1 109.06(7) . . ?
H19b C19 H19a 107.8 . . ?
C20 C19 N1 112.68(12) . . ?
C20 C19 H19a 109.06(7) . . ?
C20 C19 H19b 109.06(8) . . ?
H20a C20 C19 109.5 . . ?
H20b C20 C19 109.5 . . ?
H20b C20 H20a 109.5 . . ?
H20c C20 C19 109.5 . . ?
H20c C20 H20a 109.5 . . ?
H20c C20 H20b 109.5 . . ?
H21a C21 N1 109.05(7) . . ?
H21b C21 N1 109.05(7) . . ?
H21b C21 H21a 107.8 . . ?
C22 C21 N1 112.71(11) . . ?
C22 C21 H21a 109.05(9) . . ?
C22 C21 H21b 109.05(9) . . ?
H22a C22 C21 109.5 . . ?
H22b C22 C21 109.5 . . ?
H22b C22 H22a 109.5 . . ?
H22c C22 C21 109.5 . . ?
H22c C22 H22a 109.5 . . ?
H22c C22 H22b 109.5 . . ?

loop_
_geom_bond_atom_site_label_1
_geom_bond_atom_site_label_2
_geom_bond_distance
_geom_bond_site_symmetry_2
_geom_bond_publ_flag
O1 C2 1.3604(14) . ?
O1 C17 1.4374(15) . ?
O2 C7 1.2237(15) . ?
O3 C14 1.2060(17) . ?
O4 C14 1.3250(16) . ?
O4 C15 1.4486(16) . ?
N1 C4 1.3635(15) . ?
N1 C19 1.4546(16) . ?
N1 C21 1.4596(16) . ?
C1 C2 1.4123(16) . ?
C1 C6 1.4008(16) . ?
C1 C7 1.4679(16) . ?
C2 C3 1.3868(15) . ?
C3 H3 0.9500 . ?
C3 C4 1.4169(16) . ?
C4 C5 1.4180(16) . ?
C5 H5 0.9500 . ?
C5 C6 1.3702(16) . ?
C6 H6 0.9500 . ?
C7 C8 1.5084(17) . ?
C8 C9 1.3991(18) . ?
C8 C13 1.3911(18) . ?
C9 C10 1.4003(17) . ?
C9 C14 1.4891(19) . ?
C10 H10 0.9500 . ?
C10 C11 1.381(2) . ?
C11 H11 0.9500 . ?
C11 C12 1.385(2) . ?
C12 H12 0.9500 . ?
C12 C13 1.388(2) . ?
C13 H13 0.9500 . ?
C15 H15a 0.9900 . ?
C15 H15b 0.9900 . ?
C15 C16 1.499(2) . ?
C16 H16a 0.9800 . ?
C16 H16b 0.9800 . ?
C16 H16c 0.9800 . ?
C17 H17a 0.9900 . ?
C17 H17b 0.9900 . ?
C17 C18 1.5102(17) . ?
C18 H18a 0.9800 . ?
C18 H18b 0.9800 . ?
C18 H18c 0.9800 . ?
C19 H19a 0.9900 . ?
C19 H19b 0.9900 . ?
C19 C20 1.519(2) . ?
C20 H20a 0.9800 . ?
C20 H20b 0.9800 . ?
C20 H20c 0.9800 . ?
C21 H21a 0.9900 . ?
C21 H21b 0.9900 . ?
C21 C22 1.519(2) . ?
C22 H22a 0.9800 . ?
C22 H22b 0.9800 . ?
C22 H22c 0.9800 . ?

loop_
_geom_torsion_atom_site_label_1
_geom_torsion_atom_site_label_2
_geom_torsion_atom_site_label_3
_geom_torsion_atom_site_label_4
_geom_torsion
_geom_torsion_site_symmetry_1
_geom_torsion_site_symmetry_2
_geom_torsion_site_symmetry_3
_geom_torsion_site_symmetry_4
_geom_torsion_publ_flag
C1 C2 O1 C17 173.79(10) . . . . ?
C1 C7 C8 C9 103.22(12) . . . . ?
C1 C7 C8 C13 -81.90(13) . . . . ?
C2 C1 C7 O2 173.42(13) . . . . ?
C2 C1 C7 C8 -12.47(14) . . . . ?
C3 C2 O1 C17 -6.16(13) . . . . ?
C3 C4 N1 C19 -2.86(14) . . . . ?
C3 C4 N1 C21 177.57(11) . . . . ?
C5 C4 N1 C19 177.31(12) . . . . ?
C5 C4 N1 C21 -2.25(14) . . . . ?
C6 C1 C7 O2 -6.30(13) . . . . ?
C6 C1 C7 C8 167.81(10) . . . . ?
C8 C9 C14 O3 163.33(15) . . . . ?
C8 C9 C14 O4 -16.77(14) . . . . ?
C9 C8 C7 O2 -82.41(14) . . . . ?
C9 C14 O4 C15 176.51(11) . . . . ?
C10 C9 C14 O3 -17.23(16) . . . . ?
C10 C9 C14 O4 162.67(13) . . . . ?
C13 C8 C7 O2 92.47(13) . . . . ?
C15 O4 C14 O3 -3.59(17) . . . . ?
C16 C15 O4 C14 -166.85(13) . . . . ?
C18 C17 O1 C2 -173.90(9) . . . . ?
C20 C19 N1 C4 81.34(13) . . . . ?
C20 C19 N1 C21 -99.07(12) . . . . ?
C22 C21 N1 C4 87.23(13) . . . . ?
C22 C21 N1 C19 -92.35(14) . . . . ?
